data_7243079
loop_
_publ_author_name
'Luo, Zhenli'
'Pan, Yixiao'
'Yao, Zhen'
'Yang, Ji'
'Zhang, Xin'
'Liu, Xintong'
'Xu, Lijin'
'Fan, Qing-Hua'

_publ_section_title
;
 BF3&#x00B7;Et2O as a metal-free catalyst for direct reductive amination
 of aldehydes with amines using formic acid as a reductant
;
_journal_issue 14
_journal_name_full 'Green Chemistry'
_journal_page_first 5205
_journal_page_last 5211
_journal_paper_doi 10.1039/D1GC01468D
_journal_volume 23
_journal_year 2021
_chemical_formula_moiety 'C21 H18 N2'
_chemical_formula_sum 'C21 H18 N2'
_chemical_formula_weight 298.37
_space_group_crystal_system monoclinic
_space_group_IT_number 14
_space_group_name_Hall '-P 2yn'
_space_group_name_H-M_alt 'P 1 21/n 1'
_atom_sites_solution_hydrogens geom
_atom_sites_solution_primary dual
_audit_creation_date 2020-12-06
_audit_creation_method
;
Olex2 1.3
(compiled 2020.07.31 svn.rc2a77460 for OlexSys, GUI svn.r6145)
;
_audit_update_record
;
2021-03-16 deposited with the CCDC.	2021-06-17 downloaded from the CCDC.
;
_cell_angle_alpha 90
_cell_angle_beta 114.078(2)
_cell_angle_gamma 90
_cell_formula_units_Z 8
_cell_length_a 15.6432(3)
_cell_length_b 13.2799(2)
_cell_length_c 17.6411(4)
_cell_measurement_temperature 272(1)
_cell_volume 3345.90(12)
_computing_data_collection 'CrysAlisPro 1.171.40.84a (Rigaku OD, 2020)'
_computing_data_reduction 'CrysAlisPro 1.171.40.84a (Rigaku OD, 2020)'
_computing_molecular_graphics 'Olex2 1.3 (Dolomanov et al., 2009)'
_computing_publication_material 'Olex2 1.3 (Dolomanov et al., 2009)'
_computing_structure_refinement 'XL  (Sheldrick, 2008)'
_computing_structure_solution 'SHELXT 2014/5 (Sheldrick, 2014)'
_diffrn_ambient_environment N~2~
_diffrn_ambient_temperature 272(1)
_diffrn_detector 'Hybrid Pixel Array Detector'
_diffrn_detector_area_resol_mean 10.0000
_diffrn_detector_type HyPix
_diffrn_measured_fraction_theta_full 0.999
_diffrn_measured_fraction_theta_max 0.958
_diffrn_measurement_details
;
List of Runs (angles in degrees, time in seconds):

  # Type    Start    End  Width  t~exp~   \w     \q     \k     \f   Frames
#--------------------------------------------------------------------------
  1  \w    -29.00  70.00   1.00    0.20    --   43.77 -84.00 -71.00   99
  2  \w     33.00 116.00   1.00    2.00    --  107.00-125.00 -60.00   83
  3  \w     36.00 137.00   1.00    2.00    --  107.00 -84.00 -71.00  101
  4  \w     33.00  73.00   1.00    2.00    --  107.00 -61.00 -60.00   40
  5  \w     75.00 177.00   1.00    2.00    --  107.00  15.00 -30.00  102
  6  \w     85.00 149.00   1.00    2.00    --  107.00  84.00  48.00   64
  7  \w     33.00 104.00   1.00    2.00    --  107.00 -77.00  90.00   71
  8  \w    -36.00  25.00   1.00    0.20    --  -43.77  37.00 150.00   61
  9  \w    -67.00 -42.00   1.00    2.00    -- -102.00  61.00 150.00   25
 10  \w    -69.00 -34.00   1.00    2.00    -- -102.00  61.00 120.00   35
 11  \w    -69.00 -28.00   1.00    2.00    -- -102.00  61.00  60.00   41
 12  \w    -69.00 -33.00   1.00    2.00    -- -102.00  61.00-120.00   36
 13  \w    -68.00 -28.00   1.00    2.00    -- -102.00  61.00-180.00   40
 14  \w   -175.00-150.00   1.00    2.00    -- -102.00 -45.00 -30.00   25
 15  \w   -166.00-141.00   1.00    2.00    -- -102.00 -45.00   0.00   25
 16  \w   -133.00 -90.00   1.00    2.00    -- -102.00 -45.00   0.00   43
 17  \w    -56.00  30.00   1.00    0.20    --  -43.77  84.00  48.00   86
 18  \w   -104.00 -79.00   1.00    2.00    -- -102.00  84.00  48.00   25
 19  \w   -111.00 -81.00   1.00    2.00    -- -102.00 -45.00 -30.00   30
 20  \w   -168.00-143.00   1.00    2.00    -- -102.00 -84.00 -71.00   25
 21  \w   -115.00 -74.00   1.00    0.20    --  -43.77-125.00  60.00   41
 22  \w   -115.00 -90.00   1.00    0.20    --  -43.77-125.00-180.00   25
;
_diffrn_measurement_device 'four-circle diffractometer'
_diffrn_measurement_device_type 'XtaLAB Synergy R, DW system, HyPix'
_diffrn_measurement_method '\w scans'
_diffrn_orient_matrix_type 'CrysAlisPro convention (1999,Acta A55,543-557)'
_diffrn_orient_matrix_UB_11 -0.0462846000
_diffrn_orient_matrix_UB_12 -0.1001526000
_diffrn_orient_matrix_UB_13 0.0063602000
_diffrn_orient_matrix_UB_21 0.0245227000
_diffrn_orient_matrix_UB_22 0.0209316000
_diffrn_orient_matrix_UB_23 0.0924846000
_diffrn_orient_matrix_UB_31 -0.0942877000
_diffrn_orient_matrix_UB_32 0.0545890000
_diffrn_orient_matrix_UB_33 -0.0237520000
_diffrn_radiation_monochromator mirror
_diffrn_radiation_probe x-ray
_diffrn_radiation_wavelength 1.54184
_diffrn_reflns_av_R_equivalents 0.0257
_diffrn_reflns_av_unetI/netI 0.0267
_diffrn_reflns_Laue_measured_fraction_full 0.999
_diffrn_reflns_Laue_measured_fraction_max 0.958
_diffrn_reflns_limit_h_max 18
_diffrn_reflns_limit_h_min -19
_diffrn_reflns_limit_k_max 16
_diffrn_reflns_limit_k_min -10
_diffrn_reflns_limit_l_max 21
_diffrn_reflns_limit_l_min -22
_diffrn_reflns_number 22664
_diffrn_reflns_point_group_measured_fraction_full 0.999
_diffrn_reflns_point_group_measured_fraction_max 0.958
_diffrn_reflns_theta_full 67.684
_diffrn_reflns_theta_max 75.948
_diffrn_reflns_theta_min 4.315
_diffrn_source 'Rotating-anode X-ray tube'
_diffrn_source_type 'Rigaku (Cu) X-ray Source'
_exptl_absorpt_coefficient_mu 0.537
_exptl_absorpt_correction_type multi-scan
_exptl_absorpt_process_details
;
CrysAlisPro 1.171.40.84a (Rigaku Oxford Diffraction, 2020)
Empirical absorption correction using spherical harmonics,
implemented in SCALE3 ABSPACK scaling algorithm.
;
_exptl_crystal_colour colourless
_exptl_crystal_colour_lustre clear
_exptl_crystal_colour_modifier light
_exptl_crystal_colour_primary colourless
_exptl_crystal_density_diffrn 1.185
_exptl_crystal_description block
_exptl_crystal_F_000 1264
_exptl_crystal_size_max 0.300
_exptl_crystal_size_mid 0.200
_exptl_crystal_size_min 0.150
_refine_diff_density_max 0.110
_refine_diff_density_min -0.156
_refine_diff_density_rms 0.025
_refine_ls_extinction_method none
_refine_ls_goodness_of_fit_ref 1.027
_refine_ls_hydrogen_treatment constr
_refine_ls_matrix_type full
_refine_ls_number_parameters 415
_refine_ls_number_reflns 6695
_refine_ls_number_restraints 0
_refine_ls_restrained_S_all 1.027
_refine_ls_R_factor_all 0.0559
_refine_ls_R_factor_gt 0.0447
_refine_ls_shift/su_max 0.000
_refine_ls_shift/su_mean 0.000
_refine_ls_structure_factor_coef Fsqd
_refine_ls_weighting_details 'w=1/[\s^2^(Fo^2^)+(0.0611P)^2^+0.2627P] where P=(Fo^2^+2Fc^2^)/3'
_refine_ls_weighting_scheme calc
_refine_ls_wR_factor_gt 0.1198
_refine_ls_wR_factor_ref 0.1279
_reflns_Friedel_coverage 0.000
_reflns_number_gt 5370
_reflns_number_total 6695
_reflns_threshold_expression 'I > 2\s(I)'
_cod_data_source_file d1gc01468d2.cif
_cod_data_source_block exp_3044
_cod_depositor_comments
;
         Adding full bibliography for 7243079.cif.

2024-06-28
Z value and formula fixed to values more according to usual
chemical conventions.                 miguel
;
_cod_original_formula_sum 'C42 H36 N4'
_cod_original_formula_weight 596.75
_cod_original_formula_moiety '2(C21 H18 N2)'
_cod_original_formula_units_Z 4
_cod_database_code 7243079
_shelx_shelxl_version_number 2018/3
_chemical_oxdiff_formula 'C H N'
_shelx_space_group_comment
;
The symmetry employed for this shelxl refinement is uniquely defined
by the following loop, which should always be used as a source of
symmetry information in preference to the above space-group names.
They are only intended as comments.
;
_reflns_odcompleteness_completeness 99.87
_reflns_odcompleteness_iscentric 1
_reflns_odcompleteness_theta 66.97
_olex2_refinement_description
;
1. Fixed Uiso
 At 1.2 times of:
  All C(H) groups, All C(H,H) groups
2.a Secondary CH2 refined with riding coordinates:
 C00O(H00A,H00D), C00R(H00Q,H00R), C00V(H00F,H00I), C00Z(H00V,H00Y)
2.b Aromatic/amide H refined with riding coordinates:
 C006(H006), C007(H007), C00B(H00B), C00C(H00C), C00D(H00J), C00E(H00E),
 C00G(H00G), C00H(H00H), C00I(H00L), C00J(H00M), C00K(H00K), C00L(H00N),
 C00M(H00O), C00P(H00P), C00S(H00S), C00T(H00T), C00U(H00U), C00W(H00W),
 C00X(H00X), C010(H010), C011(H011), C012(H012), C013(H013), C014(H014),
 C015(H015), C016(H016), C017(H017), C018(H018)
;
_olex2_submission_special_instructions 'No special instructions were received'
_oxdiff_exptl_absorpt_empirical_details
;
Empirical correction (ABSPACK) includes:
- Absorption correction using spherical harmonics
- Frame scaling
;
_oxdiff_exptl_absorpt_empirical_full_max 1.222
_oxdiff_exptl_absorpt_empirical_full_min 0.699

loop_
_space_group_symop_operation_xyz
'x, y, z'
'-x+1/2, y+1/2, -z+1/2'
'-x, -y, -z'
'x-1/2, -y-1/2, z-1/2'

loop_
_atom_site_label
_atom_site_type_symbol
_atom_site_fract_x
_atom_site_fract_y
_atom_site_fract_z
_atom_site_U_iso_or_equiv
_atom_site_adp_type
_atom_site_occupancy
_atom_site_site_symmetry_order
_atom_site_calc_flag
_atom_site_refinement_flags_posn
_atom_site_refinement_flags_adp
_atom_site_refinement_flags_occupancy
_atom_site_disorder_assembly
_atom_site_disorder_group
N001 N 0.87238(8) 0.46960(9) 0.35508(7) 0.0708(3) Uani 1 1 d . . . . .
N002 N 0.62417(8) 0.34788(9) 0.65005(8) 0.0714(3) Uani 1 1 d . . . . .
C003 C 0.55080(8) 0.33405(9) 0.75184(8) 0.0586(3) Uani 1 1 d . . . . .
C004 C 0.76871(10) 0.35287(10) 0.38923(8) 0.0667(3) Uani 1 1 d . . . . .
C005 C 0.94053(9) 0.45353(10) 0.24942(8) 0.0648(3) Uani 1 1 d . . . . .
C006 C 0.46232(9) 0.31398(11) 0.69147(9) 0.0695(3) Uani 1 1 d . . . . .
H006 H 0.455330 0.294159 0.638691 0.083 Uiso 1 1 calc R U . . .
C007 C 0.55852(10) 0.36154(10) 0.82969(9) 0.0692(3) Uani 1 1 d . . . . .
H007 H 0.617505 0.373480 0.871479 0.083 Uiso 1 1 calc R U . . .
C008 C 0.63002(8) 0.44518(10) 0.62704(8) 0.0617(3) Uani 1 1 d . . . . .
C009 C 0.87087(8) 0.56941(10) 0.37498(8) 0.0615(3) Uani 1 1 d . . . . .
C00A C 0.86586(9) 0.77492(11) 0.41273(8) 0.0660(3) Uani 1 1 d . . . . .
C00B C 0.87373(9) 0.64530(10) 0.32081(8) 0.0654(3) Uani 1 1 d . . . . .
H00B H 0.877659 0.627451 0.271358 0.078 Uiso 1 1 calc R U . . .
C00C C 0.87088(9) 0.74498(11) 0.33907(8) 0.0672(3) Uani 1 1 d . . . . .
H00C H 0.872328 0.793558 0.301642 0.081 Uiso 1 1 calc R U . . .
C00D C 0.63508(9) 0.52618(10) 0.67982(9) 0.0664(3) Uani 1 1 d . . . . .
H00J H 0.633299 0.513732 0.731029 0.080 Uiso 1 1 calc R U . . .
C00E C 0.69250(10) 0.41611(12) 0.35381(10) 0.0761(4) Uani 1 1 d . . . . .
H00E H 0.701679 0.482008 0.340914 0.091 Uiso 1 1 calc R U . . .
C00F C 0.70941(10) 0.21838(10) 0.60512(9) 0.0704(3) Uani 1 1 d . . . . .
C00G C 0.86550(10) 0.60056(11) 0.44928(8) 0.0692(3) Uani 1 1 d . . . . .
H00G H 0.863153 0.552324 0.486602 0.083 Uiso 1 1 calc R U . . .
C00H C 0.92800(11) 0.46247(11) 0.16785(10) 0.0780(4) Uani 1 1 d . . . . .
H00H H 0.867873 0.460259 0.125935 0.094 Uiso 1 1 calc R U . . .
C00I C 0.63266(10) 0.46828(11) 0.54994(9) 0.0708(3) Uani 1 1 d . . . . .
H00L H 0.629751 0.416391 0.513569 0.085 Uiso 1 1 calc R U . . .
C00J C 0.79199(11) 0.27224(13) 0.63753(10) 0.0815(4) Uani 1 1 d . . . . .
H00M H 0.792341 0.337308 0.657148 0.098 Uiso 1 1 calc R U . . .
C00K C 0.75362(13) 0.25521(12) 0.40745(9) 0.0827(4) Uani 1 1 d . . . . .
H00K H 0.803856 0.211276 0.431219 0.099 Uiso 1 1 calc R U . . .
C00L C 0.48020(11) 0.37173(13) 0.84689(10) 0.0805(4) Uani 1 1 d . . . . .
H00N H 0.486603 0.391420 0.899535 0.097 Uiso 1 1 calc R U . . .
C00M C 0.64262(9) 0.62336(11) 0.65704(10) 0.0726(4) Uani 1 1 d . . . . .
H00O H 0.646411 0.675707 0.693298 0.087 Uiso 1 1 calc R U . . .
C00N C 0.64469(10) 0.64505(11) 0.58069(10) 0.0747(4) Uani 1 1 d . . . . .
C00O C 0.85630(10) 0.44140(12) 0.27005(9) 0.0743(4) Uani 1 1 d . . . . .
H00A H 0.805589 0.482192 0.231827 0.089 Uiso 1 1 calc R U . . .
H00D H 0.836223 0.371650 0.261137 0.089 Uiso 1 1 calc R U . . .
C00P C 0.86366(10) 0.70072(11) 0.46755(8) 0.0718(3) Uani 1 1 d . . . . .
H00P H 0.860912 0.719287 0.517335 0.086 Uiso 1 1 calc R U . . .
N00Q N 0.85507(13) 0.96417(12) 0.43882(11) 0.1061(5) Uani 1 1 d . . . . .
C00R C 0.63759(10) 0.32318(12) 0.73462(9) 0.0726(4) Uani 1 1 d . . . . .
H00Q H 0.686168 0.366442 0.772590 0.087 Uiso 1 1 calc R U . . .
H00R H 0.659679 0.254273 0.746233 0.087 Uiso 1 1 calc R U . . .
C00S C 1.03087(10) 0.45450(12) 0.30991(10) 0.0803(4) Uani 1 1 d . . . . .
H00S H 1.040944 0.447264 0.365351 0.096 Uiso 1 1 calc R U . . .
C00T C 0.38439(9) 0.32323(12) 0.70915(10) 0.0765(4) Uani 1 1 d . . . . .
H00T H 0.325327 0.309241 0.668231 0.092 Uiso 1 1 calc R U . . .
C00U C 0.39334(10) 0.35271(12) 0.78616(10) 0.0786(4) Uani 1 1 d . . . . .
H00U H 0.340451 0.359856 0.797309 0.094 Uiso 1 1 calc R U . . .
C00V C 0.86714(10) 0.38820(11) 0.40789(10) 0.0752(4) Uani 1 1 d . . . . .
H00F H 0.896033 0.410251 0.465256 0.090 Uiso 1 1 calc R U . . .
H00I H 0.903132 0.331607 0.401953 0.090 Uiso 1 1 calc R U . . .
C00W C 0.71114(14) 0.12099(12) 0.57760(10) 0.0841(4) Uani 1 1 d . . . . .
H00W H 0.656111 0.083585 0.556615 0.101 Uiso 1 1 calc R U . . .
C00X C 0.63943(10) 0.56562(12) 0.52782(9) 0.0762(4) Uani 1 1 d . . . . .
H00X H 0.640535 0.578857 0.476459 0.091 Uiso 1 1 calc R U . . .
C00Y C 0.86039(11) 0.87968(13) 0.42878(10) 0.0788(4) Uani 1 1 d . . . . .
C00Z C 0.61697(10) 0.26299(11) 0.59579(11) 0.0773(4) Uani 1 1 d . . . . .
H00V H 0.583388 0.284569 0.538690 0.093 Uiso 1 1 calc R U . . .
H00Y H 0.580062 0.210716 0.606564 0.093 Uiso 1 1 calc R U . . .
C010 C 1.00381(14) 0.47467(14) 0.14762(12) 0.0935(5) Uani 1 1 d . . . . .
H010 H 0.994383 0.480995 0.092269 0.112 Uiso 1 1 calc R U . . .
C011 C 0.66308(17) 0.22265(16) 0.39018(11) 0.1021(6) Uani 1 1 d . . . . .
H011 H 0.653095 0.156815 0.402620 0.123 Uiso 1 1 calc R U . . .
C012 C 0.60321(12) 0.38317(16) 0.33730(12) 0.0938(5) Uani 1 1 d . . . . .
H012 H 0.552755 0.426920 0.313968 0.113 Uiso 1 1 calc R U . . .
C013 C 0.79192(18) 0.07908(15) 0.58072(13) 0.1044(6) Uani 1 1 d . . . . .
H013 H 0.791582 0.013805 0.561494 0.125 Uiso 1 1 calc R U . . .
C014 C 0.58870(15) 0.28632(19) 0.35516(12) 0.1049(6) Uani 1 1 d . . . . .
H014 H 0.528349 0.263778 0.343513 0.126 Uiso 1 1 calc R U . . .
C015 C 1.10650(11) 0.46607(14) 0.28930(12) 0.0913(5) Uani 1 1 d . . . . .
H015 H 1.166924 0.465993 0.330813 0.110 Uiso 1 1 calc R U . . .
C016 C 0.87445(13) 0.22968(17) 0.64096(12) 0.1005(5) Uani 1 1 d . . . . .
H016 H 0.930046 0.266094 0.662570 0.121 Uiso 1 1 calc R U . . .
C017 C 1.09316(13) 0.47754(14) 0.20884(13) 0.0952(5) Uani 1 1 d . . . . .
H017 H 1.144053 0.487271 0.195197 0.114 Uiso 1 1 calc R U . . .
C018 C 0.87342(17) 0.13273(19) 0.61203(14) 0.1119(7) Uani 1 1 d . . . . .
H018 H 0.928448 0.103964 0.613900 0.134 Uiso 1 1 calc R U . . .
C019 C 0.65340(13) 0.74693(14) 0.55794(12) 0.0980(5) Uani 1 1 d . . . . .
N01A N 0.66082(17) 0.82813(15) 0.54058(14) 0.1423(8) Uani 1 1 d . . . . .

loop_
_atom_site_aniso_label
_atom_site_aniso_U_11
_atom_site_aniso_U_22
_atom_site_aniso_U_33
_atom_site_aniso_U_23
_atom_site_aniso_U_13
_atom_site_aniso_U_12
N001 0.0714(7) 0.0732(7) 0.0716(7) -0.0069(5) 0.0330(6) -0.0059(5)
N002 0.0770(7) 0.0715(7) 0.0777(7) 0.0033(5) 0.0439(6) 0.0055(5)
C003 0.0574(6) 0.0556(6) 0.0625(7) 0.0103(5) 0.0242(5) 0.0012(5)
C004 0.0761(8) 0.0685(7) 0.0583(7) -0.0030(6) 0.0304(6) -0.0013(6)
C005 0.0638(7) 0.0609(7) 0.0688(8) -0.0117(6) 0.0260(6) 0.0040(5)
C006 0.0636(7) 0.0784(8) 0.0617(7) 0.0053(6) 0.0207(6) 0.0029(6)
C007 0.0641(7) 0.0740(8) 0.0658(8) 0.0004(6) 0.0226(6) -0.0076(6)
C008 0.0516(6) 0.0723(8) 0.0649(7) -0.0002(6) 0.0276(5) 0.0045(5)
C009 0.0500(6) 0.0754(8) 0.0572(7) -0.0027(6) 0.0200(5) -0.0032(5)
C00A 0.0577(7) 0.0749(8) 0.0638(7) -0.0053(6) 0.0233(6) -0.0024(6)
C00B 0.0629(7) 0.0801(8) 0.0590(7) -0.0008(6) 0.0308(6) 0.0040(6)
C00C 0.0620(7) 0.0786(8) 0.0666(8) 0.0063(6) 0.0320(6) 0.0036(6)
C00D 0.0596(7) 0.0802(9) 0.0651(7) -0.0041(6) 0.0314(6) -0.0005(6)
C00E 0.0716(8) 0.0771(9) 0.0823(9) -0.0070(7) 0.0343(7) -0.0001(7)
C00F 0.0816(9) 0.0693(8) 0.0673(8) 0.0052(6) 0.0376(7) 0.0079(6)
C00G 0.0739(8) 0.0799(9) 0.0525(7) 0.0001(6) 0.0247(6) -0.0084(6)
C00H 0.0733(9) 0.0848(9) 0.0728(9) -0.0063(7) 0.0266(7) 0.0139(7)
C00I 0.0740(8) 0.0788(9) 0.0623(8) -0.0044(6) 0.0307(6) 0.0013(6)
C00J 0.0769(9) 0.0853(10) 0.0868(10) 0.0018(8) 0.0379(8) 0.0100(7)
C00K 0.1104(12) 0.0773(9) 0.0628(8) 0.0034(7) 0.0378(8) -0.0061(8)
C00L 0.0848(10) 0.0922(10) 0.0731(9) 0.0033(7) 0.0410(8) 0.0010(8)
C00M 0.0622(7) 0.0762(9) 0.0796(9) -0.0121(7) 0.0292(7) -0.0023(6)
C00N 0.0620(8) 0.0764(9) 0.0780(9) 0.0074(7) 0.0206(7) -0.0008(6)
C00O 0.0674(8) 0.0818(9) 0.0730(9) -0.0170(7) 0.0278(7) -0.0068(6)
C00P 0.0744(8) 0.0880(9) 0.0515(7) -0.0089(6) 0.0242(6) -0.0072(7)
N00Q 0.1365(14) 0.0855(10) 0.1030(11) -0.0110(8) 0.0557(10) 0.0059(9)
C00R 0.0625(7) 0.0807(9) 0.0775(9) 0.0150(7) 0.0317(7) 0.0089(6)
C00S 0.0671(8) 0.0973(11) 0.0717(9) -0.0105(8) 0.0235(7) 0.0043(7)
C00T 0.0536(7) 0.0843(9) 0.0819(10) 0.0125(7) 0.0178(6) -0.0011(6)
C00U 0.0678(8) 0.0869(10) 0.0911(10) 0.0203(8) 0.0425(8) 0.0077(7)
C00V 0.0693(8) 0.0719(8) 0.0792(9) 0.0048(7) 0.0251(7) 0.0062(6)
C00W 0.1158(13) 0.0706(8) 0.0752(9) 0.0067(7) 0.0485(9) 0.0115(8)
C00X 0.0751(8) 0.0884(10) 0.0619(8) 0.0070(7) 0.0246(7) -0.0005(7)
C00Y 0.0811(9) 0.0830(10) 0.0724(9) -0.0063(7) 0.0314(7) -0.0004(7)
C00Z 0.0758(9) 0.0691(8) 0.0920(10) -0.0050(7) 0.0393(8) -0.0040(6)
C010 0.1031(13) 0.1051(12) 0.0860(11) 0.0011(9) 0.0527(10) 0.0200(10)
C011 0.1425(18) 0.1034(13) 0.0759(10) -0.0114(9) 0.0604(12) -0.0495(13)
C012 0.0749(10) 0.1199(14) 0.0957(12) -0.0226(10) 0.0440(9) -0.0069(9)
C013 0.1431(18) 0.0889(12) 0.0967(13) 0.0151(10) 0.0647(13) 0.0407(12)
C014 0.0977(13) 0.1484(19) 0.0860(12) -0.0291(12) 0.0551(11) -0.0407(13)
C015 0.0623(8) 0.1060(12) 0.1011(13) -0.0212(10) 0.0288(8) 0.0048(8)
C016 0.0806(11) 0.1260(15) 0.0991(12) 0.0167(11) 0.0410(9) 0.0189(10)
C017 0.0852(11) 0.1008(12) 0.1176(15) -0.0141(10) 0.0597(11) 0.0069(9)
C018 0.1221(17) 0.1268(17) 0.1066(14) 0.0317(12) 0.0667(13) 0.0624(14)
C019 0.0945(12) 0.0840(11) 0.0968(12) 0.0114(9) 0.0201(10) -0.0090(9)
N01A 0.1629(19) 0.0939(12) 0.1367(16) 0.0239(11) 0.0271(14) -0.0251(11)

loop_
_atom_type_symbol
_atom_type_description
_atom_type_scat_dispersion_real
_atom_type_scat_dispersion_imag
_atom_type_scat_source
C C 0.0181 0.0091 'International Tables Vol C Tables 4.2.6.8 and 6.1.1.4'
H H 0.0000 0.0000 'International Tables Vol C Tables 4.2.6.8 and 6.1.1.4'
N N 0.0311 0.0180 'International Tables Vol C Tables 4.2.6.8 and 6.1.1.4'

loop_
_geom_angle_atom_site_label_1
_geom_angle_atom_site_label_2
_geom_angle_atom_site_label_3
_geom_angle
_geom_angle_site_symmetry_1
_geom_angle_site_symmetry_3
_geom_angle_publ_flag
C009 N001 C00O 119.64(12) . . ?
C009 N001 C00V 122.92(12) . . ?
C00V N001 C00O 115.84(12) . . ?
C008 N002 C00R 121.15(12) . . ?
C008 N002 C00Z 122.25(12) . . ?
C00Z N002 C00R 116.10(12) . . ?
C006 C003 C00R 121.59(12) . . ?
C007 C003 C006 118.11(12) . . ?
C007 C003 C00R 120.27(12) . . ?
C00E C004 C00V 121.61(13) . . ?
C00K C004 C00E 118.60(14) . . ?
C00K C004 C00V 119.79(13) . . ?
C00H C005 C00O 119.64(13) . . ?
C00H C005 C00S 118.15(14) . . ?
C00S C005 C00O 122.20(13) . . ?
C003 C006 H006 119.8 . . ?
C00T C006 C003 120.42(13) . . ?
C00T C006 H006 119.8 . . ?
C003 C007 H007 119.4 . . ?
C003 C007 C00L 121.27(13) . . ?
C00L C007 H007 119.4 . . ?
N002 C008 C00D 121.29(12) . . ?
N002 C008 C00I 121.53(12) . . ?
C00D C008 C00I 117.18(12) . . ?
N001 C009 C00B 120.72(12) . . ?
N001 C009 C00G 122.31(12) . . ?
C00B C009 C00G 116.96(12) . . ?
C00C C00A C00Y 119.61(13) . . ?
C00P C00A C00C 118.27(13) . . ?
C00P C00A C00Y 122.09(13) . . ?
C009 C00B H00B 119.3 . . ?
C00C C00B C009 121.48(12) . . ?
C00C C00B H00B 119.3 . . ?
C00A C00C H00C 119.5 . . ?
C00B C00C C00A 121.09(13) . . ?
C00B C00C H00C 119.5 . . ?
C008 C00D H00J 119.5 . . ?
C00M C00D C008 121.02(13) . . ?
C00M C00D H00J 119.5 . . ?
C004 C00E H00E 119.5 . . ?
C012 C00E C004 121.09(16) . . ?
C012 C00E H00E 119.5 . . ?
C00J C00F C00W 118.69(14) . . ?
C00J C00F C00Z 122.37(13) . . ?
C00W C00F C00Z 118.90(14) . . ?
C009 C00G H00G 119.4 . . ?
C00P C00G C009 121.20(13) . . ?
C00P C00G H00G 119.4 . . ?
C005 C00H H00H 119.7 . . ?
C005 C00H C010 120.64(15) . . ?
C010 C00H H00H 119.7 . . ?
C008 C00I H00L 119.4 . . ?
C00X C00I C008 121.13(13) . . ?
C00X C00I H00L 119.4 . . ?
C00F C00J H00M 119.9 . . ?
C00F C00J C016 120.24(17) . . ?
C016 C00J H00M 119.9 . . ?
C004 C00K H00K 120.1 . . ?
C004 C00K C011 119.81(17) . . ?
C011 C00K H00K 120.1 . . ?
C007 C00L H00N 120.1 . . ?
C00U C00L C007 119.72(14) . . ?
C00U C00L H00N 120.1 . . ?
C00D C00M H00O 119.4 . . ?
C00D C00M C00N 121.17(14) . . ?
C00N C00M H00O 119.4 . . ?
C00M C00N C019 120.61(16) . . ?
C00X C00N C00M 118.36(14) . . ?
C00X C00N C019 121.03(16) . . ?
N001 C00O C005 114.63(11) . . ?
N001 C00O H00A 108.6 . . ?
N001 C00O H00D 108.6 . . ?
C005 C00O H00A 108.6 . . ?
C005 C00O H00D 108.6 . . ?
H00A C00O H00D 107.6 . . ?
C00A C00P H00P 119.5 . . ?
C00G C00P C00A 120.98(12) . . ?
C00G C00P H00P 119.5 . . ?
N002 C00R C003 114.68(11) . . ?
N002 C00R H00Q 108.6 . . ?
N002 C00R H00R 108.6 . . ?
C003 C00R H00Q 108.6 . . ?
C003 C00R H00R 108.6 . . ?
H00Q C00R H00R 107.6 . . ?
C005 C00S H00S 119.5 . . ?
C005 C00S C015 120.96(16) . . ?
C015 C00S H00S 119.5 . . ?
C006 C00T H00T 119.7 . . ?
C00U C00T C006 120.56(13) . . ?
C00U C00T H00T 119.7 . . ?
C00L C00U H00U 120.1 . . ?
C00T C00U C00L 119.89(13) . . ?
C00T C00U H00U 120.1 . . ?
N001 C00V C004 114.24(11) . . ?
N001 C00V H00F 108.7 . . ?
N001 C00V H00I 108.7 . . ?
C004 C00V H00F 108.7 . . ?
C004 C00V H00I 108.7 . . ?
H00F C00V H00I 107.6 . . ?
C00F C00W H00W 119.4 . . ?
C013 C00W C00F 121.20(19) . . ?
C013 C00W H00W 119.4 . . ?
C00I C00X C00N 121.13(14) . . ?
C00I C00X H00X 119.4 . . ?
C00N C00X H00X 119.4 . . ?
N00Q C00Y C00A 177.67(17) . . ?
N002 C00Z C00F 114.81(12) . . ?
N002 C00Z H00V 108.6 . . ?
N002 C00Z H00Y 108.6 . . ?
C00F C00Z H00V 108.6 . . ?
C00F C00Z H00Y 108.6 . . ?
H00V C00Z H00Y 107.5 . . ?
C00H C010 H010 119.8 . . ?
C017 C010 C00H 120.37(16) . . ?
C017 C010 H010 119.8 . . ?
C00K C011 H011 119.7 . . ?
C014 C011 C00K 120.69(18) . . ?
C014 C011 H011 119.7 . . ?
C00E C012 H012 120.0 . . ?
C014 C012 C00E 120.03(18) . . ?
C014 C012 H012 120.0 . . ?
C00W C013 H013 120.0 . . ?
C00W C013 C018 120.08(19) . . ?
C018 C013 H013 120.0 . . ?
C011 C014 H014 120.1 . . ?
C012 C014 C011 119.78(17) . . ?
C012 C014 H014 120.1 . . ?
C00S C015 H015 119.8 . . ?
C017 C015 C00S 120.36(16) . . ?
C017 C015 H015 119.8 . . ?
C00J C016 H016 120.2 . . ?
C018 C016 C00J 119.52(19) . . ?
C018 C016 H016 120.2 . . ?
C010 C017 H017 120.3 . . ?
C015 C017 C010 119.48(16) . . ?
C015 C017 H017 120.3 . . ?
C013 C018 C016 120.25(17) . . ?
C013 C018 H018 119.9 . . ?
C016 C018 H018 119.9 . . ?
N01A C019 C00N 179.4(3) . . ?

loop_
_geom_bond_atom_site_label_1
_geom_bond_atom_site_label_2
_geom_bond_distance
_geom_bond_site_symmetry_2
_geom_bond_publ_flag
N001 C009 1.3738(17) . ?
N001 C00O 1.4649(18) . ?
N001 C00V 1.4510(19) . ?
N002 C008 1.3686(17) . ?
N002 C00R 1.4566(18) . ?
N002 C00Z 1.4533(19) . ?
C003 C006 1.3850(18) . ?
C003 C007 1.3779(19) . ?
C003 C00R 1.5143(18) . ?
C004 C00E 1.382(2) . ?
C004 C00K 1.379(2) . ?
C004 C00V 1.512(2) . ?
C005 C00H 1.376(2) . ?
C005 C00O 1.5119(19) . ?
C005 C00S 1.380(2) . ?
C006 H006 0.9300 . ?
C006 C00T 1.382(2) . ?
C007 H007 0.9300 . ?
C007 C00L 1.384(2) . ?
C008 C00D 1.4036(18) . ?
C008 C00I 1.4112(19) . ?
C009 C00B 1.4020(19) . ?
C009 C00G 1.4093(18) . ?
C00A C00C 1.3914(19) . ?
C00A C00P 1.391(2) . ?
C00A C00Y 1.429(2) . ?
C00B H00B 0.9300 . ?
C00B C00C 1.3673(19) . ?
C00C H00C 0.9300 . ?
C00D H00J 0.9300 . ?
C00D C00M 1.371(2) . ?
C00E H00E 0.9300 . ?
C00E C012 1.377(2) . ?
C00F C00J 1.380(2) . ?
C00F C00W 1.386(2) . ?
C00F C00Z 1.508(2) . ?
C00G H00G 0.9300 . ?
C00G C00P 1.372(2) . ?
C00H H00H 0.9300 . ?
C00H C010 1.380(2) . ?
C00I H00L 0.9300 . ?
C00I C00X 1.367(2) . ?
C00J H00M 0.9300 . ?
C00J C016 1.387(2) . ?
C00K H00K 0.9300 . ?
C00K C011 1.391(3) . ?
C00L H00N 0.9300 . ?
C00L C00U 1.367(2) . ?
C00M H00O 0.9300 . ?
C00M C00N 1.391(2) . ?
C00N C00X 1.388(2) . ?
C00N C019 1.433(2) . ?
C00O H00A 0.9700 . ?
C00O H00D 0.9700 . ?
C00P H00P 0.9300 . ?
N00Q C00Y 1.144(2) . ?
C00R H00Q 0.9700 . ?
C00R H00R 0.9700 . ?
C00S H00S 0.9300 . ?
C00S C015 1.381(2) . ?
C00T H00T 0.9300 . ?
C00T C00U 1.365(2) . ?
C00U H00U 0.9300 . ?
C00V H00F 0.9700 . ?
C00V H00I 0.9700 . ?
C00W H00W 0.9300 . ?
C00W C013 1.361(3) . ?
C00X H00X 0.9300 . ?
C00Z H00V 0.9700 . ?
C00Z H00Y 0.9700 . ?
C010 H010 0.9300 . ?
C010 C017 1.375(3) . ?
C011 H011 0.9300 . ?
C011 C014 1.365(3) . ?
C012 H012 0.9300 . ?
C012 C014 1.365(3) . ?
C013 H013 0.9300 . ?
C013 C018 1.365(3) . ?
C014 H014 0.9300 . ?
C015 H015 0.9300 . ?
C015 C017 1.356(3) . ?
C016 H016 0.9300 . ?
C016 C018 1.383(3) . ?
C017 H017 0.9300 . ?
C018 H018 0.9300 . ?
C019 N01A 1.140(2) . ?

loop_
_geom_torsion_atom_site_label_1
_geom_torsion_atom_site_label_2
_geom_torsion_atom_site_label_3
_geom_torsion_atom_site_label_4
_geom_torsion
_geom_torsion_site_symmetry_1
_geom_torsion_site_symmetry_2
_geom_torsion_site_symmetry_3
_geom_torsion_site_symmetry_4
_geom_torsion_publ_flag
N001 C009 C00B C00C 179.01(12) . . . . ?
N001 C009 C00G C00P -179.70(12) . . . . ?
N002 C008 C00D C00M 178.82(12) . . . . ?
N002 C008 C00I C00X -179.35(13) . . . . ?
C003 C006 C00T C00U 0.3(2) . . . . ?
C003 C007 C00L C00U 1.1(2) . . . . ?
C004 C00E C012 C014 -0.7(3) . . . . ?
C004 C00K C011 C014 0.1(2) . . . . ?
C005 C00H C010 C017 0.3(3) . . . . ?
C005 C00S C015 C017 0.5(3) . . . . ?
C006 C003 C007 C00L -1.8(2) . . . . ?
C006 C003 C00R N002 33.65(18) . . . . ?
C006 C00T C00U C00L -1.1(2) . . . . ?
C007 C003 C006 C00T 1.1(2) . . . . ?
C007 C003 C00R N002 -148.35(13) . . . . ?
C007 C00L C00U C00T 0.4(2) . . . . ?
C008 N002 C00R C003 84.64(16) . . . . ?
C008 N002 C00Z C00F 90.16(17) . . . . ?
C008 C00D C00M C00N 0.6(2) . . . . ?
C008 C00I C00X C00N 0.5(2) . . . . ?
C009 N001 C00O C005 79.79(16) . . . . ?
C009 N001 C00V C004 90.73(16) . . . . ?
C009 C00B C00C C00A 0.6(2) . . . . ?
C009 C00G C00P C00A 0.8(2) . . . . ?
C00B C009 C00G C00P -0.32(19) . . . . ?
C00C C00A C00P C00G -0.6(2) . . . . ?
C00D C008 C00I C00X -0.3(2) . . . . ?
C00D C00M C00N C00X -0.3(2) . . . . ?
C00D C00M C00N C019 -179.46(14) . . . . ?
C00E C004 C00K C011 -0.1(2) . . . . ?
C00E C004 C00V N001 -26.7(2) . . . . ?
C00E C012 C014 C011 0.7(3) . . . . ?
C00F C00J C016 C018 -0.3(3) . . . . ?
C00F C00W C013 C018 0.6(3) . . . . ?
C00G C009 C00B C00C -0.37(18) . . . . ?
C00H C005 C00O N001 -158.38(13) . . . . ?
C00H C005 C00S C015 1.2(2) . . . . ?
C00H C010 C017 C015 1.4(3) . . . . ?
C00I C008 C00D C00M -0.23(18) . . . . ?
C00J C00F C00W C013 -1.2(2) . . . . ?
C00J C00F C00Z N002 -22.7(2) . . . . ?
C00J C016 C018 C013 -0.4(3) . . . . ?
C00K C004 C00E C012 0.4(2) . . . . ?
C00K C004 C00V N001 153.13(13) . . . . ?
C00K C011 C014 C012 -0.4(3) . . . . ?
C00M C00N C00X C00I -0.2(2) . . . . ?
C00O N001 C009 C00B -13.39(18) . . . . ?
C00O N001 C009 C00G 165.96(12) . . . . ?
C00O N001 C00V C004 -74.78(16) . . . . ?
C00O C005 C00H C010 179.31(14) . . . . ?
C00O C005 C00S C015 -179.77(14) . . . . ?
C00P C00A C00C C00B -0.09(19) . . . . ?
C00R N002 C008 C00D -9.68(18) . . . . ?
C00R N002 C008 C00I 169.33(12) . . . . ?
C00R N002 C00Z C00F -81.81(16) . . . . ?
C00R C003 C006 C00T 179.14(13) . . . . ?
C00R C003 C007 C00L -179.86(13) . . . . ?
C00S C005 C00H C010 -1.7(2) . . . . ?
C00S C005 C00O N001 22.6(2) . . . . ?
C00S C015 C017 C010 -1.9(3) . . . . ?
C00V N001 C009 C00B -178.38(12) . . . . ?
C00V N001 C009 C00G 0.98(19) . . . . ?
C00V N001 C00O C005 -114.19(14) . . . . ?
C00V C004 C00E C012 -179.83(14) . . . . ?
C00V C004 C00K C011 -179.91(14) . . . . ?
C00W C00F C00J C016 1.1(2) . . . . ?
C00W C00F C00Z N002 159.59(13) . . . . ?
C00W C013 C018 C016 0.2(3) . . . . ?
C00Y C00A C00C C00B -178.28(13) . . . . ?
C00Y C00A C00P C00G 177.54(13) . . . . ?
C00Z N002 C008 C00D 178.74(12) . . . . ?
C00Z N002 C008 C00I -2.2(2) . . . . ?
C00Z N002 C00R C003 -103.29(14) . . . . ?
C00Z C00F C00J C016 -176.70(15) . . . . ?
C00Z C00F C00W C013 176.63(15) . . . . ?
C019 C00N C00X C00I 178.92(15) . . . . ?
